data_7232528
loop_
_publ_author_name
'Xie, Yang-Guo'
'Yan, Rong'
'Zhong, Xianglong'
'Piao, Huang'
'Muhammad, Ishaq'
'Ke, Xisong'
'Yan, Shikai'
'Guo, Yuanqiang'
'Jin, Hui-Zi'
'Zhang, Wei-Dong'

_publ_section_title
;
 Xylopins A--F, six rare guaiane dimers with three different connecting
 modes from Xylopia vielana
;
_journal_issue 16
_journal_name_full 'RSC Advances'
_journal_page_first 9235
_journal_paper_doi 10.1039/C9RA00347A
_journal_volume 9
_journal_year 2019
_chemical_absolute_configuration ad
_chemical_formula_moiety 'C30 H36 O6'
_chemical_formula_sum 'C30 H36 O6'
_chemical_formula_weight 492.59
_chemical_name_systematic X-55
_space_group_crystal_system orthorhombic
_space_group_IT_number 19
_space_group_name_Hall 'P 2ac 2ab'
_space_group_name_H-M_alt 'P 21 21 21'
_symmetry_space_group_name_Hall 'P 2ac 2ab'
_symmetry_space_group_name_H-M 'P 21 21 21'
_atom_sites_solution_hydrogens geom
_audit_creation_method SHELXL-2014/7
_audit_update_record
;
2018-05-04 deposited with the CCDC.    2019-03-05 downloaded from the CCDC.
;
_cell_angle_alpha 90
_cell_angle_beta 90
_cell_angle_gamma 90
_cell_formula_units_Z 4
_cell_length_a 10.7928(4)
_cell_length_b 10.793
_cell_length_c 23.0110(10)
_cell_measurement_reflns_used 9900
_cell_measurement_temperature 295(2)
_cell_measurement_theta_max 68.33
_cell_measurement_theta_min 3.84
_cell_volume 2680.48(15)
_computing_structure_refinement 'SHELXL-2014/7 (Sheldrick, 2014)'
_diffrn_ambient_temperature 295(2)
_diffrn_measured_fraction_theta_full 0.999
_diffrn_measured_fraction_theta_max 0.994
_diffrn_measurement_device_type 'Bruker APEX-II CCD'
_diffrn_measurement_method '\f and \w scans'
_diffrn_radiation_type CuK\a
_diffrn_radiation_wavelength 1.54178
_diffrn_reflns_av_R_equivalents 0.0529
_diffrn_reflns_av_unetI/netI 0.0377
_diffrn_reflns_Laue_measured_fraction_full 0.999
_diffrn_reflns_Laue_measured_fraction_max 0.994
_diffrn_reflns_limit_h_max 12
_diffrn_reflns_limit_h_min -12
_diffrn_reflns_limit_k_max 12
_diffrn_reflns_limit_k_min -13
_diffrn_reflns_limit_l_max 26
_diffrn_reflns_limit_l_min -27
_diffrn_reflns_number 25393
_diffrn_reflns_point_group_measured_fraction_full 0.999
_diffrn_reflns_point_group_measured_fraction_max 0.993
_diffrn_reflns_theta_full 67.679
_diffrn_reflns_theta_max 68.642
_diffrn_reflns_theta_min 3.842
_exptl_absorpt_coefficient_mu 0.678
_exptl_crystal_colour colorless
_exptl_crystal_density_diffrn 1.221
_exptl_crystal_description blcok
_exptl_crystal_F_000 1056
_exptl_crystal_size_max 0.180
_exptl_crystal_size_mid 0.160
_exptl_crystal_size_min 0.140
_exptl_transmission_factor_max 0.7531
_exptl_transmission_factor_min 0.7005
_refine_diff_density_max 0.119
_refine_diff_density_min -0.169
_refine_diff_density_rms 0.039
_refine_ls_abs_structure_details
;
 Flack x determined using 1648 quotients [(I+)-(I-)]/[(I+)+(I-)]
 (Parsons, Flack and Wagner, Acta Cryst. B69 (2013) 249-259).
;
_refine_ls_abs_structure_Flack 0.04(8)
_refine_ls_extinction_method none
_refine_ls_goodness_of_fit_ref 1.030
_refine_ls_hydrogen_treatment constr
_refine_ls_matrix_type full
_refine_ls_number_parameters 334
_refine_ls_number_reflns 4911
_refine_ls_number_restraints 0
_refine_ls_restrained_S_all 1.030
_refine_ls_R_factor_all 0.0527
_refine_ls_R_factor_gt 0.0371
_refine_ls_shift/su_max 0.000
_refine_ls_shift/su_mean 0.000
_refine_ls_structure_factor_coef Fsqd
_refine_ls_weighting_details 'w=1/[\s^2^(Fo^2^)+(0.0590P)^2^+0.1675P] where P=(Fo^2^+2Fc^2^)/3'
_refine_ls_weighting_scheme calc
_refine_ls_wR_factor_gt 0.0924
_refine_ls_wR_factor_ref 0.0985
_reflns_Friedel_coverage 0.758
_reflns_Friedel_fraction_full 0.998
_reflns_Friedel_fraction_max 0.991
_reflns_number_gt 4255
_reflns_number_total 4911
_reflns_threshold_expression 'I > 2\s(I)'
_cod_data_source_file c9ra00347a2.cif
_cod_data_source_block t_a
_cod_original_cell_volume 2680.43(15)
_cod_database_code 7232528
_shelx_shelxl_version_number 2014/7
_shelx_space_group_comment
;
The symmetry employed for this shelxl refinement is uniquely defined
by the following loop, which should always be used as a source of
symmetry information in preference to the above space-group names.
They are only intended as comments.
;
_shelx_estimated_absorpt_t_min 0.888
_shelx_estimated_absorpt_t_max 0.911

loop_
_space_group_symop_operation_xyz
'x, y, z'
'-x+1/2, -y, z+1/2'
'-x, y+1/2, -z+1/2'
'x+1/2, -y+1/2, -z'

loop_
_atom_site_label
_atom_site_type_symbol
_atom_site_fract_x
_atom_site_fract_y
_atom_site_fract_z
_atom_site_U_iso_or_equiv
_atom_site_adp_type
_atom_site_occupancy
_atom_site_site_symmetry_order
_atom_site_calc_flag
_atom_site_refinement_flags_posn
_atom_site_refinement_flags_adp
O1 O -0.06662(18) 0.68306(19) 0.56844(9) 0.0595(5) Uani 1 1 d . .
C1 C 0.0250(2) 0.6060(2) 0.59508(10) 0.0440(6) Uani 1 1 d . .
O2 O 0.00139(19) 0.79568(19) 0.55182(9) 0.0627(5) Uani 1 1 d . .
C2 C 0.1383(2) 0.6304(2) 0.55870(10) 0.0420(6) Uani 1 1 d . .
O5 O 0.4795(2) 0.59469(18) 0.65285(9) 0.0675(6) Uani 1 1 d . .
C5 C 0.0401(2) 0.3807(2) 0.62780(11) 0.0427(5) Uani 1 1 d . .
H5 H 0.0398 0.4116 0.6678 0.051 Uiso 1 1 calc R U
O4 O 0.3598(2) 0.15315(19) 0.54890(9) 0.0717(6) Uani 1 1 d . .
C4 C -0.0282(2) 0.4764(2) 0.59103(11) 0.0480(6) Uani 1 1 d . .
H4A H -0.0262 0.4501 0.5507 0.058 Uiso 1 1 calc R U
H4B H -0.1142 0.4788 0.6031 0.058 Uiso 1 1 calc R U
O3 O 0.05083(18) 0.64329(17) 0.65193(7) 0.0518(5) Uani 1 1 d . .
H3 H -0.0029 0.6167 0.6738 0.078 Uiso 1 1 calc R U
C3 C 0.1157(3) 0.7500(2) 0.52611(11) 0.0482(6) Uani 1 1 d . .
O6 O 0.1315(2) 0.0524(2) 0.77334(11) 0.0747(7) Uani 1 1 d . .
C6 C 0.1743(2) 0.3626(2) 0.61081(9) 0.0390(5) Uani 1 1 d . .
C7 C 0.2529(2) 0.4358(2) 0.58022(9) 0.0394(5) Uani 1 1 d . .
C8 C 0.2351(2) 0.5564(2) 0.55321(10) 0.0431(6) Uani 1 1 d . .
H8 H 0.2990 0.5844 0.5295 0.052 Uiso 1 1 calc R U
C9 C 0.2471(2) 0.2508(2) 0.63115(10) 0.0399(5) Uani 1 1 d . .
H9 H 0.1982 0.1770 0.6406 0.048 Uiso 1 1 calc R U
C10 C 0.3338(3) 0.2392(2) 0.57915(10) 0.0462(6) Uani 1 1 d . .
C11 C 0.3800(2) 0.3729(2) 0.57804(10) 0.0419(5) Uani 1 1 d . .
C12 C 0.3466(2) 0.2909(2) 0.67794(10) 0.0372(5) Uani 1 1 d . .
C13 C 0.4379(2) 0.3748(2) 0.64106(10) 0.0416(5) Uani 1 1 d . .
C14 C 0.2941(2) 0.3787(2) 0.72324(10) 0.0384(5) Uani 1 1 d . .
C15 C 0.3372(3) 0.4933(2) 0.71676(12) 0.0482(6) Uani 1 1 d . .
H15 H 0.3144 0.5596 0.7403 0.058 Uiso 1 1 calc R U
C16 C 0.4241(3) 0.5033(2) 0.66873(11) 0.0471(6) Uani 1 1 d . .
C17 C 0.4106(2) 0.1748(2) 0.70441(10) 0.0405(5) Uani 1 1 d . .
H17A H 0.4678 0.1412 0.6760 0.049 Uiso 1 1 calc R U
H17B H 0.4587 0.2004 0.7379 0.049 Uiso 1 1 calc R U
C18 C 0.3219(2) 0.0727(2) 0.72300(10) 0.0407(5) Uani 1 1 d . .
C19 C 0.2292(3) 0.1086(2) 0.76703(11) 0.0462(6) Uani 1 1 d . .
C20 C 0.2506(3) 0.2242(2) 0.80235(10) 0.0436(6) Uani 1 1 d . .
H20A H 0.3384 0.2337 0.8102 0.052 Uiso 1 1 calc R U
H20B H 0.2076 0.2176 0.8392 0.052 Uiso 1 1 calc R U
C21 C 0.2028(2) 0.3379(2) 0.76879(11) 0.0438(6) Uani 1 1 d . .
H21 H 0.1273 0.3123 0.7484 0.053 Uiso 1 1 calc R U
C22 C 0.1661(4) 0.4404(3) 0.81120(15) 0.0707(9) Uani 1 1 d . .
H22A H 0.2381 0.4681 0.8320 0.106 Uiso 1 1 calc R U
H22B H 0.1061 0.4090 0.8382 0.106 Uiso 1 1 calc R U
H22C H 0.1310 0.5086 0.7900 0.106 Uiso 1 1 calc R U
C23 C 0.3290(3) -0.0425(2) 0.70126(10) 0.0458(6) Uani 1 1 d . .
C24 C 0.2422(3) -0.1463(2) 0.71661(14) 0.0644(8) Uani 1 1 d . .
H24A H 0.1778 -0.1515 0.6879 0.097 Uiso 1 1 calc R U
H24B H 0.2062 -0.1307 0.7540 0.097 Uiso 1 1 calc R U
H24C H 0.2872 -0.2230 0.7177 0.097 Uiso 1 1 calc R U
C25 C 0.4276(3) -0.0787(3) 0.65817(13) 0.0588(7) Uani 1 1 d . .
H25A H 0.4273 -0.1671 0.6532 0.088 Uiso 1 1 calc R U
H25B H 0.5072 -0.0528 0.6723 0.088 Uiso 1 1 calc R U
H25C H 0.4112 -0.0395 0.6215 0.088 Uiso 1 1 calc R U
C26 C 0.5749(3) 0.3398(3) 0.64111(14) 0.0610(8) Uani 1 1 d . .
H26A H 0.5862 0.2643 0.6197 0.092 Uiso 1 1 calc R U
H26B H 0.6025 0.3282 0.6804 0.092 Uiso 1 1 calc R U
H26C H 0.6221 0.4049 0.6233 0.092 Uiso 1 1 calc R U
C27 C 0.4651(3) 0.4081(3) 0.52826(12) 0.0577(7) Uani 1 1 d . .
H27A H 0.5303 0.3480 0.5250 0.087 Uiso 1 1 calc R U
H27B H 0.5003 0.4883 0.5356 0.087 Uiso 1 1 calc R U
H27C H 0.4186 0.4104 0.4927 0.087 Uiso 1 1 calc R U
C28 C -0.0333(3) 0.2597(3) 0.62776(17) 0.0710(9) Uani 1 1 d . .
H28A H -0.0337 0.2252 0.5893 0.106 Uiso 1 1 calc R U
H28B H -0.1170 0.2757 0.6399 0.106 Uiso 1 1 calc R U
H28C H 0.0045 0.2020 0.6541 0.106 Uiso 1 1 calc R U
C29 C 0.0981(4) 0.7246(3) 0.46180(12) 0.0736(10) Uani 1 1 d . .
H29A H 0.0760 0.8000 0.4423 0.110 Uiso 1 1 calc R U
H29B H 0.0334 0.6646 0.4567 0.110 Uiso 1 1 calc R U
H29C H 0.1739 0.6929 0.4458 0.110 Uiso 1 1 calc R U
C30 C 0.2106(3) 0.8499(3) 0.53762(15) 0.0652(8) Uani 1 1 d . .
H30A H 0.2902 0.8231 0.5239 0.098 Uiso 1 1 calc R U
H30B H 0.2149 0.8659 0.5786 0.098 Uiso 1 1 calc R U
H30C H 0.1869 0.9244 0.5177 0.098 Uiso 1 1 calc R U

loop_
_atom_site_aniso_label
_atom_site_aniso_U_11
_atom_site_aniso_U_22
_atom_site_aniso_U_33
_atom_site_aniso_U_23
_atom_site_aniso_U_13
_atom_site_aniso_U_12
O1 0.0428(10) 0.0670(12) 0.0685(12) 0.0175(10) -0.0007(9) 0.0084(9)
C1 0.0391(13) 0.0536(14) 0.0394(12) 0.0044(11) -0.0023(10) 0.0035(12)
O2 0.0562(12) 0.0588(11) 0.0731(13) 0.0198(10) 0.0085(10) 0.0128(10)
C2 0.0413(13) 0.0507(13) 0.0340(11) 0.0045(10) -0.0030(10) 0.0017(11)
O5 0.0918(16) 0.0462(10) 0.0646(12) 0.0076(9) 0.0003(11) -0.0285(11)
C5 0.0408(13) 0.0460(12) 0.0412(12) 0.0004(10) -0.0006(10) -0.0058(11)
O4 0.0987(18) 0.0526(11) 0.0637(12) -0.0192(10) 0.0217(12) 0.0005(11)
C4 0.0380(13) 0.0626(16) 0.0434(14) -0.0014(11) -0.0034(11) -0.0033(12)
O3 0.0575(11) 0.0569(10) 0.0410(9) -0.0036(8) 0.0046(8) -0.0075(9)
C3 0.0472(14) 0.0540(15) 0.0433(13) 0.0109(11) -0.0004(11) 0.0083(12)
O6 0.0768(15) 0.0595(12) 0.0876(16) -0.0238(11) 0.0377(13) -0.0253(12)
C6 0.0430(13) 0.0395(11) 0.0344(11) -0.0017(9) -0.0001(10) -0.0026(11)
C7 0.0421(13) 0.0433(12) 0.0329(11) 0.0002(9) 0.0013(10) -0.0007(11)
C8 0.0429(14) 0.0501(13) 0.0362(11) 0.0075(10) 0.0035(10) -0.0008(12)
C9 0.0464(13) 0.0330(11) 0.0404(11) -0.0011(9) 0.0012(11) -0.0053(10)
C10 0.0552(15) 0.0434(13) 0.0398(12) -0.0037(10) 0.0032(11) 0.0012(12)
C11 0.0466(13) 0.0399(12) 0.0391(12) 0.0015(10) 0.0054(10) 0.0016(11)
C12 0.0414(12) 0.0305(10) 0.0397(11) 0.0015(9) 0.0028(10) 0.0002(10)
C13 0.0417(13) 0.0388(11) 0.0443(13) 0.0065(10) 0.0015(10) -0.0034(11)
C14 0.0424(13) 0.0342(11) 0.0387(11) -0.0007(9) -0.0039(10) 0.0025(10)
C15 0.0628(17) 0.0339(11) 0.0481(14) -0.0038(10) -0.0016(13) -0.0018(12)
C16 0.0589(16) 0.0366(12) 0.0457(14) 0.0065(10) -0.0102(12) -0.0084(12)
C17 0.0451(14) 0.0333(11) 0.0432(12) 0.0014(9) 0.0062(10) 0.0038(10)
C18 0.0503(14) 0.0342(11) 0.0376(11) 0.0037(9) 0.0008(11) 0.0032(11)
C19 0.0582(16) 0.0369(12) 0.0433(12) 0.0047(10) 0.0095(11) -0.0027(12)
C20 0.0530(15) 0.0427(12) 0.0352(11) -0.0007(10) 0.0063(11) -0.0007(12)
C21 0.0461(14) 0.0392(12) 0.0461(13) -0.0029(10) 0.0034(11) 0.0017(11)
C22 0.087(2) 0.0516(15) 0.074(2) -0.0100(14) 0.0292(18) 0.0101(17)
C23 0.0561(16) 0.0378(11) 0.0434(13) 0.0014(10) -0.0052(12) 0.0059(11)
C24 0.085(2) 0.0371(13) 0.0711(18) -0.0041(13) -0.0005(17) -0.0088(15)
C25 0.0655(19) 0.0457(14) 0.0654(17) -0.0174(13) 0.0011(15) 0.0121(14)
C26 0.0419(14) 0.0681(18) 0.0730(19) 0.0197(15) 0.0037(14) -0.0029(14)
C27 0.0588(18) 0.0624(16) 0.0519(15) 0.0075(13) 0.0185(13) 0.0082(15)
C28 0.0521(17) 0.0626(18) 0.098(2) -0.0015(17) 0.0074(17) -0.0198(15)
C29 0.094(3) 0.084(2) 0.0429(15) 0.0165(15) -0.0101(16) 0.022(2)
C30 0.067(2) 0.0572(16) 0.0717(19) 0.0159(15) -0.0029(15) -0.0005(16)

loop_
_atom_type_symbol
_atom_type_description
_atom_type_scat_dispersion_real
_atom_type_scat_dispersion_imag
_atom_type_scat_source
C C 0.0181 0.0091 'International Tables Vol C Tables 4.2.6.8 and 6.1.1.4'
H H 0.0000 0.0000 'International Tables Vol C Tables 4.2.6.8 and 6.1.1.4'
O O 0.0492 0.0322 'International Tables Vol C Tables 4.2.6.8 and 6.1.1.4'

loop_
_geom_angle_atom_site_label_1
_geom_angle_atom_site_label_2
_geom_angle_atom_site_label_3
_geom_angle
C1 O1 O2 104.30(18)
O3 C1 O1 111.8(2)
O3 C1 C2 108.0(2)
O1 C1 C2 102.81(19)
O3 C1 C4 113.5(2)
O1 C1 C4 104.4(2)
C2 C1 C4 115.8(2)
C3 O2 O1 104.43(18)
C8 C2 C1 126.1(2)
C8 C2 C3 126.6(2)
C1 C2 C3 107.1(2)
C6 C5 C4 114.0(2)
C6 C5 C28 112.7(2)
C4 C5 C28 109.2(2)
C6 C5 H5 106.8
C4 C5 H5 106.8
C28 C5 H5 106.8
C1 C4 C5 114.1(2)
C1 C4 H4A 108.7
C5 C4 H4A 108.7
C1 C4 H4B 108.7
C5 C4 H4B 108.7
H4A C4 H4B 107.6
C1 O3 H3 109.5
O2 C3 C30 105.2(2)
O2 C3 C2 103.0(2)
C30 C3 C2 114.4(2)
O2 C3 C29 110.6(2)
C30 C3 C29 112.7(3)
C2 C3 C29 110.4(2)
C7 C6 C5 131.2(2)
C7 C6 C9 107.5(2)
C5 C6 C9 121.3(2)
C6 C7 C8 131.3(2)
C6 C7 C11 108.6(2)
C8 C7 C11 120.0(2)
C2 C8 C7 127.2(2)
C2 C8 H8 116.4
C7 C8 H8 116.4
C6 C9 C10 98.12(18)
C6 C9 C12 110.19(17)
C10 C9 C12 98.05(19)
C6 C9 H9 115.9
C10 C9 H9 115.9
C12 C9 H9 115.9
O4 C10 C9 131.7(2)
O4 C10 C11 130.4(2)
C9 C10 C11 97.82(19)
C27 C11 C10 116.6(2)
C27 C11 C7 117.1(2)
C10 C11 C7 97.2(2)
C27 C11 C13 116.8(2)
C10 C11 C13 97.25(18)
C7 C11 C13 108.57(18)
C14 C12 C17 113.59(18)
C14 C12 C9 112.59(19)
C17 C12 C9 110.37(18)
C14 C12 C13 104.04(18)
C17 C12 C13 113.26(19)
C9 C12 C13 102.33(17)
C26 C13 C16 108.5(2)
C26 C13 C11 112.4(2)
C16 C13 C11 110.80(19)
C26 C13 C12 117.4(2)
C16 C13 C12 103.57(19)
C11 C13 C12 103.80(19)
C15 C14 C21 125.4(2)
C15 C14 C12 111.9(2)
C21 C14 C12 122.67(19)
C14 C15 C16 112.3(2)
C14 C15 H15 123.8
C16 C15 H15 123.8
O5 C16 C15 127.5(2)
O5 C16 C13 124.4(3)
C15 C16 C13 108.2(2)
C18 C17 C12 114.5(2)
C18 C17 H17A 108.6
C12 C17 H17A 108.6
C18 C17 H17B 108.6
C12 C17 H17B 108.6
H17A C17 H17B 107.6
C23 C18 C19 122.6(2)
C23 C18 C17 122.0(2)
C19 C18 C17 115.4(2)
O6 C19 C18 122.3(2)
O6 C19 C20 118.6(2)
C18 C19 C20 119.0(2)
C19 C20 C21 109.77(19)
C19 C20 H20A 109.7
C21 C20 H20A 109.7
C19 C20 H20B 109.7
C21 C20 H20B 109.7
H20A C20 H20B 108.2
C14 C21 C22 113.8(2)
C14 C21 C20 111.3(2)
C22 C21 C20 110.1(2)
C14 C21 H21 107.1
C22 C21 H21 107.1
C20 C21 H21 107.1
C21 C22 H22A 109.5
C21 C22 H22B 109.5
H22A C22 H22B 109.5
C21 C22 H22C 109.5
H22A C22 H22C 109.5
H22B C22 H22C 109.5
C18 C23 C24 124.6(3)
C18 C23 C25 121.8(3)
C24 C23 C25 113.7(2)
C23 C24 H24A 109.5
C23 C24 H24B 109.5
H24A C24 H24B 109.5
C23 C24 H24C 109.5
H24A C24 H24C 109.5
H24B C24 H24C 109.5
C23 C25 H25A 109.5
C23 C25 H25B 109.5
H25A C25 H25B 109.5
C23 C25 H25C 109.5
H25A C25 H25C 109.5
H25B C25 H25C 109.5
C13 C26 H26A 109.5
C13 C26 H26B 109.5
H26A C26 H26B 109.5
C13 C26 H26C 109.5
H26A C26 H26C 109.5
H26B C26 H26C 109.5
C11 C27 H27A 109.5
C11 C27 H27B 109.5
H27A C27 H27B 109.5
C11 C27 H27C 109.5
H27A C27 H27C 109.5
H27B C27 H27C 109.5
C5 C28 H28A 109.5
C5 C28 H28B 109.5
H28A C28 H28B 109.5
C5 C28 H28C 109.5
H28A C28 H28C 109.5
H28B C28 H28C 109.5
C3 C29 H29A 109.5
C3 C29 H29B 109.5
H29A C29 H29B 109.5
C3 C29 H29C 109.5
H29A C29 H29C 109.5
H29B C29 H29C 109.5
C3 C30 H30A 109.5
C3 C30 H30B 109.5
H30A C30 H30B 109.5
C3 C30 H30C 109.5
H30A C30 H30C 109.5
H30B C30 H30C 109.5

loop_
_geom_bond_atom_site_label_1
_geom_bond_atom_site_label_2
_geom_bond_distance
O1 C1 1.430(3)
O1 O2 1.471(3)
C1 O3 1.397(3)
C1 C2 1.505(3)
C1 C4 1.514(4)
O2 C3 1.454(3)
C2 C8 1.321(4)
C2 C3 1.513(3)
O5 C16 1.210(3)
C5 C6 1.513(3)
C5 C4 1.525(4)
C5 C28 1.528(4)
C5 H5 0.9800
O4 C10 1.194(3)
C4 H4A 0.9700
C4 H4B 0.9700
O3 H3 0.8200
C3 C30 1.510(4)
C3 C29 1.517(4)
O6 C19 1.226(3)
C6 C7 1.356(3)
C6 C9 1.514(3)
C7 C8 1.455(3)
C7 C11 1.531(4)
C8 H8 0.9300
C9 C10 1.524(3)
C9 C12 1.581(3)
C9 H9 0.9800
C10 C11 1.526(3)
C11 C27 1.517(4)
C11 C13 1.579(3)
C12 C14 1.519(3)
C12 C17 1.554(3)
C12 C13 1.584(3)
C13 C26 1.526(4)
C13 C16 1.533(3)
C14 C15 1.330(3)
C14 C21 1.504(3)
C15 C16 1.453(4)
C15 H15 0.9300
C17 C18 1.521(3)
C17 H17A 0.9700
C17 H17B 0.9700
C18 C23 1.343(3)
C18 C19 1.475(4)
C19 C20 1.507(3)
C20 C21 1.539(3)
C20 H20A 0.9700
C20 H20B 0.9700
C21 C22 1.527(4)
C21 H21 0.9800
C22 H22A 0.9600
C22 H22B 0.9600
C22 H22C 0.9600
C23 C24 1.503(4)
C23 C25 1.506(4)
C24 H24A 0.9600
C24 H24B 0.9600
C24 H24C 0.9600
C25 H25A 0.9600
C25 H25B 0.9600
C25 H25C 0.9600
C26 H26A 0.9600
C26 H26B 0.9600
C26 H26C 0.9600
C27 H27A 0.9600
C27 H27B 0.9600
C27 H27C 0.9600
C28 H28A 0.9600
C28 H28B 0.9600
C28 H28C 0.9600
C29 H29A 0.9600
C29 H29B 0.9600
C29 H29C 0.9600
C30 H30A 0.9600
C30 H30B 0.9600
C30 H30C 0.9600

loop_
_geom_torsion_atom_site_label_1
_geom_torsion_atom_site_label_2
_geom_torsion_atom_site_label_3
_geom_torsion_atom_site_label_4
_geom_torsion
O2 O1 C1 O3 78.1(2)
O2 O1 C1 C2 -37.5(2)
O2 O1 C1 C4 -158.78(19)
C1 O1 O2 C3 44.4(2)
O3 C1 C2 C8 84.3(3)
O1 C1 C2 C8 -157.3(2)
C4 C1 C2 C8 -44.2(3)
O3 C1 C2 C3 -100.1(2)
O1 C1 C2 C3 18.2(3)
C4 C1 C2 C3 131.3(2)
O3 C1 C4 C5 -45.8(3)
O1 C1 C4 C5 -167.8(2)
C2 C1 C4 C5 80.0(3)
C6 C5 C4 C1 -61.8(3)
C28 C5 C4 C1 171.2(2)
O1 O2 C3 C30 -151.0(2)
O1 O2 C3 C2 -30.9(2)
O1 O2 C3 C29 87.1(3)
C8 C2 C3 O2 -176.4(2)
C1 C2 C3 O2 8.1(3)
C8 C2 C3 C30 -62.8(3)
C1 C2 C3 C30 121.7(3)
C8 C2 C3 C29 65.5(4)
C1 C2 C3 C29 -110.0(3)
C4 C5 C6 C7 19.7(4)
C28 C5 C6 C7 144.8(3)
C4 C5 C6 C9 -164.1(2)
C28 C5 C6 C9 -38.9(3)
C5 C6 C7 C8 -0.1(4)
C9 C6 C7 C8 -176.7(2)
C5 C6 C7 C11 178.0(2)
C9 C6 C7 C11 1.4(2)
C1 C2 C8 C7 0.7(4)
C3 C2 C8 C7 -173.9(2)
C6 C7 C8 C2 8.9(4)
C11 C7 C8 C2 -169.0(2)
C7 C6 C9 C10 -33.6(2)
C5 C6 C9 C10 149.4(2)
C7 C6 C9 C12 68.1(2)
C5 C6 C9 C12 -108.9(2)
C6 C9 C10 O4 -129.3(3)
C12 C9 C10 O4 118.8(3)
C6 C9 C10 C11 51.7(2)
C12 C9 C10 C11 -60.2(2)
O4 C10 C11 C27 5.5(4)
C9 C10 C11 C27 -175.5(2)
O4 C10 C11 C7 130.8(3)
C9 C10 C11 C7 -50.2(2)
O4 C10 C11 C13 -119.4(3)
C9 C10 C11 C13 59.7(2)
C6 C7 C11 C27 156.2(2)
C8 C7 C11 C27 -25.5(3)
C6 C7 C11 C10 31.3(2)
C8 C7 C11 C10 -150.4(2)
C6 C7 C11 C13 -68.9(2)
C8 C7 C11 C13 109.4(2)
C6 C9 C12 C14 45.1(2)
C10 C9 C12 C14 146.85(18)
C6 C9 C12 C17 173.15(19)
C10 C9 C12 C17 -85.1(2)
C6 C9 C12 C13 -66.0(2)
C10 C9 C12 C13 35.8(2)
C27 C11 C13 C26 -32.6(3)
C10 C11 C13 C26 92.2(2)
C7 C11 C13 C26 -167.7(2)
C27 C11 C13 C16 89.0(3)
C10 C11 C13 C16 -146.3(2)
C7 C11 C13 C16 -46.1(3)
C27 C11 C13 C12 -160.4(2)
C10 C11 C13 C12 -35.7(2)
C7 C11 C13 C12 64.5(2)
C14 C12 C13 C26 118.0(2)
C17 C12 C13 C26 -5.8(3)
C9 C12 C13 C26 -124.6(2)
C14 C12 C13 C16 -1.5(2)
C17 C12 C13 C16 -125.3(2)
C9 C12 C13 C16 115.87(19)
C14 C12 C13 C11 -117.3(2)
C17 C12 C13 C11 118.9(2)
C9 C12 C13 C11 0.0(2)
C17 C12 C14 C15 125.1(2)
C9 C12 C14 C15 -108.5(2)
C13 C12 C14 C15 1.5(3)
C17 C12 C14 C21 -55.7(3)
C9 C12 C14 C21 70.6(3)
C13 C12 C14 C21 -179.3(2)
C21 C14 C15 C16 -179.9(2)
C12 C14 C15 C16 -0.8(3)
C14 C15 C16 O5 -178.9(3)
C14 C15 C16 C13 -0.3(3)
C26 C13 C16 O5 54.4(3)
C11 C13 C16 O5 -69.4(3)
C12 C13 C16 O5 179.8(3)
C26 C13 C16 C15 -124.3(2)
C11 C13 C16 C15 111.9(2)
C12 C13 C16 C15 1.2(3)
C14 C12 C17 C18 80.2(3)
C9 C12 C17 C18 -47.3(3)
C13 C12 C17 C18 -161.38(19)
C12 C17 C18 C23 121.8(3)
C12 C17 C18 C19 -59.1(3)
C23 C18 C19 O6 -23.6(4)
C17 C18 C19 O6 157.3(3)
C23 C18 C19 C20 161.3(2)
C17 C18 C19 C20 -17.8(3)
O6 C19 C20 C21 -90.3(3)
C18 C19 C20 C21 85.0(3)
C15 C14 C21 C22 -3.1(4)
C12 C14 C21 C22 177.8(2)
C15 C14 C21 C20 -128.2(3)
C12 C14 C21 C20 52.7(3)
C19 C20 C21 C14 -79.8(3)
C19 C20 C21 C22 153.1(2)
C19 C18 C23 C24 2.7(4)
C17 C18 C23 C24 -178.3(2)
C19 C18 C23 C25 -177.4(2)
C17 C18 C23 C25 1.6(4)
